data_4519464
loop_
_publ_author_name
'Abdel Rahman Al Ahmad'
'Thierry Maris'
'Christian Pellerin'
'James D. Wuest'

_publ_section_title
;
 Adding a Pinch of Salt: Using Ionic Mixed-Crystal Seeds to Search for New
 Solid Forms
;
_journal_name_full 'Crystal Growth & Design'
_journal_page_first 7472
_journal_page_last 7481
_journal_paper_doi 10.1021/acs.cgd.3c00884
_journal_volume 23
_journal_year 2023
_chemical_formula_moiety 'C12 H14 N2, 0.411(Br), 1.589(Cl), 3(H2 O)'
_chemical_formula_sum 'C12 H20 Br0.41 Cl1.59 N2 O3'
_chemical_formula_weight 329.54
_chemical_name_common
;
Paraquat Bromide Chloride 0.41:1.59 trihydrate
;
_chemical_name_systematic
;
1,1'-dimethyl-4,4'-bipyridin-1-ium chloride bromide trihydrate
;
_space_group_crystal_system monoclinic
_space_group_IT_number 14
_space_group_name_Hall '-P 2ybc'
_space_group_name_H-M_alt 'P 1 21/c 1'
_atom_sites_solution_hydrogens mixed
_atom_sites_solution_primary dual
_cell_angle_alpha 90
_cell_angle_beta 109.2330(10)
_cell_angle_gamma 90
_cell_formula_units_Z 4
_cell_length_a 9.1298(3)
_cell_length_b 16.0379(5)
_cell_length_c 11.3215(3)
_cell_measurement_reflns_used 9968
_cell_measurement_temperature 150
_cell_measurement_theta_max 54.898
_cell_measurement_theta_min 4.325
_cell_volume 1565.20(8)
_computing_cell_refinement
;
SAINT (2020) V8.40B; Integration Software for Single Crystal Data.
Bruker AXS Inc., Madison, WI 53719-1173.
;
_computing_data_collection
;
APEX 3 (2019) Bruker AXS Inc., Madison, WI 53719-1173.
;
_computing_data_reduction
;
SAINT (2020) V8.40B; Integration Software for Single Crystal Data.
Bruker AXS Inc., Madison, WI 53719-1173.
;
_computing_molecular_graphics 'Olex2 1.5 (Dolomanov et al., 2009)'
_computing_publication_material 'Olex2 1.5 (Dolomanov et al., 2009)'
_computing_structure_refinement 'XL  (Sheldrick, 2008)'
_computing_structure_solution 'SHELXT 2018/2 (Sheldrick, 2018)'
_diffrn_ambient_temperature 150
_diffrn_detector 'CMOS Area detector'
_diffrn_detector_area_resol_mean 10.42
_diffrn_detector_type 'Bruker CMOS Photon III '
_diffrn_measured_fraction_theta_full 0.985
_diffrn_measured_fraction_theta_max 0.984
_diffrn_measurement_device 'k-geometry diffractometer'
_diffrn_measurement_device_type 'Bruker Venture Metaljet'
_diffrn_measurement_method '\w and \f scans'
_diffrn_radiation_collimation 'Focusing mirrors'
_diffrn_radiation_monochromator 'Helios MX Mirror Optics'
_diffrn_radiation_probe x-ray
_diffrn_radiation_type 'Ga K\a'
_diffrn_radiation_wavelength 1.34139
_diffrn_reflns_av_R_equivalents 0.0222
_diffrn_reflns_av_unetI/netI 0.0196
_diffrn_reflns_Laue_measured_fraction_full 0.985
_diffrn_reflns_Laue_measured_fraction_max 0.984
_diffrn_reflns_limit_h_max 11
_diffrn_reflns_limit_h_min -11
_diffrn_reflns_limit_k_max 19
_diffrn_reflns_limit_k_min -19
_diffrn_reflns_limit_l_max 13
_diffrn_reflns_limit_l_min -13
_diffrn_reflns_number 14683
_diffrn_reflns_point_group_measured_fraction_full 0.985
_diffrn_reflns_point_group_measured_fraction_max 0.984
_diffrn_reflns_theta_full 53.594
_diffrn_reflns_theta_max 54.884
_diffrn_reflns_theta_min 4.324
_diffrn_source 'Metal Jet'
_diffrn_source_current 2.86
_diffrn_source_power 0.19937059999999998
_diffrn_source_target Ga
_diffrn_source_type 'Gallium Liquid Metal Jet Source'
_diffrn_source_voltage 69.71
_exptl_absorpt_coefficient_mu 2.898
_exptl_absorpt_correction_T_max 0.2006
_exptl_absorpt_correction_T_min 0.1132
_exptl_absorpt_correction_type multi-scan
_exptl_absorpt_process_details
;
SADABS-2016/2 (Bruker,2016/2) was used for absorption correction.
wR2(int) was 0.1088 before and 0.0451 after correction.
The Ratio of minimum to maximum transmission is 0.5643.
The \l/2 correction factor is Not present.
;
_exptl_crystal_colour 'clear light colourless'
_exptl_crystal_colour_lustre clear
_exptl_crystal_colour_modifier light
_exptl_crystal_colour_primary colourless
_exptl_crystal_density_diffrn 1.398
_exptl_crystal_description Fragment
_exptl_crystal_F_000 686
_exptl_crystal_size_max 0.17
_exptl_crystal_size_mid 0.08
_exptl_crystal_size_min 0.06
_refine_diff_density_max 0.204
_refine_diff_density_min -0.233
_refine_diff_density_rms 0.040
_refine_ls_extinction_coef .
_refine_ls_extinction_method none
_refine_ls_goodness_of_fit_ref 0.940
_refine_ls_hydrogen_treatment mixed
_refine_ls_matrix_type full
_refine_ls_number_parameters 207
_refine_ls_number_reflns 2927
_refine_ls_number_restraints 0
_refine_ls_restrained_S_all 0.940
_refine_ls_R_factor_all 0.0253
_refine_ls_R_factor_gt 0.0234
_refine_ls_shift/su_max 0.001
_refine_ls_shift/su_mean 0.000
_refine_ls_structure_factor_coef Fsqd
_refine_ls_weighting_details 'w=1/[\s^2^(Fo^2^)+(0.0460P)^2^+0.3795P] where P=(Fo^2^+2Fc^2^)/3'
_refine_ls_weighting_scheme calc
_refine_ls_wR_factor_gt 0.0673
_refine_ls_wR_factor_ref 0.0686
_reflns_Friedel_coverage 0.000
_reflns_Friedel_fraction_full .
_reflns_Friedel_fraction_max .
_reflns_number_gt 2749
_reflns_number_total 2927
_reflns_threshold_expression 'I > 2\s(I)'
_cod_data_source_file S19_Pq-Br_0_41_Cl_1_59_3H2O.cif
_cod_data_source_block jw25292
_cod_database_code 4519464

loop_
_space_group_symop_id
_space_group_symop_operation_xyz
1 'x, y, z'
2 '-x, y+1/2, -z+1/2'
3 '-x, -y, -z'
4 'x, -y-1/2, z-1/2'

loop_
_atom_site_label
_atom_site_type_symbol
_atom_site_fract_x
_atom_site_fract_y
_atom_site_fract_z
_atom_site_U_iso_or_equiv
_atom_site_adp_type
_atom_site_occupancy
_atom_site_site_symmetry_order
_atom_site_calc_flag
_atom_site_refinement_flags_posn
_atom_site_refinement_flags_adp
_atom_site_refinement_flags_occupancy
_atom_site_disorder_assembly
_atom_site_disorder_group
Cl1 Cl 1.000000 0.500000 0.500000 0.03379(16) Uani 0.846(2) 2 d S . P A 1
Cl2 Cl 0.500000 0.000000 0.500000 0.03349(12) Uani 0.547(3) 2 d S . P B 1
Cl3 Cl 0.0362(7) 0.1978(4) 0.4939(6) 0.0334(2) Uani 0.893(2) 1 d . . P C 1
Br1 Br 1.000000 0.500000 0.500000 0.03379(16) Uani 0.154(2) 2 d S . P A 2
Br2 Br 0.500000 0.000000 0.500000 0.03349(12) Uani 0.453(3) 2 d S . P B 2
Br3 Br 0.033(3) 0.1958(14) 0.496(2) 0.0334(2) Uani 0.107(2) 1 d . . P C 2
C1 C 0.60969(15) 0.54333(8) 0.32773(12) 0.0369(3) Uani 1 1 d . . . . .
H1 H 0.709913 0.521503 0.370527 0.044 Uiso 1 1 calc R U . . .
H2A H 0.616(3) 0.3165(11) 0.5080(18) 0.071(6) Uiso 1 1 d . . . . .
N1 N 0.59588(12) 0.61811(6) 0.27144(10) 0.0333(3) Uani 1 1 d . . . . .
C2 C 0.48060(16) 0.49818(7) 0.32402(13) 0.0361(3) Uani 1 1 d . . . . .
H2 H 0.491853 0.445580 0.364626 0.043 Uiso 1 1 calc R U . . .
N2 N -0.07160(12) 0.38824(6) 0.22866(9) 0.0319(3) Uani 1 1 d . . . . .
O2 O 0.51953(14) 0.30920(7) 0.47372(11) 0.0481(3) Uani 1 1 d . . . . .
H2B H 0.491(2) 0.2717(13) 0.5131(16) 0.060(6) Uiso 1 1 d . . . . .
C3 C 0.33284(14) 0.52936(7) 0.26077(11) 0.0307(3) Uani 1 1 d . . . . .
C4 C 0.32320(14) 0.60820(7) 0.20673(12) 0.0335(3) Uani 1 1 d . . . . .
H4 H 0.224521 0.632422 0.165743 0.040 Uiso 1 1 calc R U . . .
C5 C 0.45544(15) 0.65090(7) 0.21249(12) 0.0346(3) Uani 1 1 d . . . . .
H5 H 0.447625 0.704233 0.174375 0.042 Uiso 1 1 calc R U . . .
C6 C 0.73625(15) 0.66223(9) 0.26796(14) 0.0421(3) Uani 1 1 d . . . . .
H6A H 0.826618 0.641863 0.335851 0.063 Uiso 1 1 calc R U . . .
H6B H 0.724003 0.722221 0.278296 0.063 Uiso 1 1 calc R U . . .
H6C H 0.751339 0.651918 0.187430 0.063 Uiso 1 1 calc R U . . .
C7 C 0.06733(15) 0.35956(8) 0.29965(12) 0.0343(3) Uani 1 1 d . . . . .
H7 H 0.074180 0.308027 0.342518 0.041 Uiso 1 1 calc R U . . .
C8 C 0.19991(14) 0.40394(8) 0.31105(12) 0.0336(3) Uani 1 1 d . . . . .
H8 H 0.297879 0.382763 0.361100 0.040 Uiso 1 1 calc R U . . .
C9 C 0.19126(14) 0.47974(8) 0.24958(11) 0.0301(3) Uani 1 1 d . . . . .
C10 C 0.04473(16) 0.50734(7) 0.17562(13) 0.0346(3) Uani 1 1 d . . . . .
H10 H 0.034405 0.558540 0.131424 0.042 Uiso 1 1 calc R U . . .
C11 C -0.08435(14) 0.46064(8) 0.16664(12) 0.0347(3) Uani 1 1 d . . . . .
H11 H -0.183714 0.479729 0.116044 0.042 Uiso 1 1 calc R U . . .
C12 C -0.21226(16) 0.33986(8) 0.22011(14) 0.0411(3) Uani 1 1 d . . . . .
H12A H -0.195785 0.281171 0.203912 0.062 Uiso 1 1 calc R U . . .
H12B H -0.300395 0.361783 0.151698 0.062 Uiso 1 1 calc R U . . .
H12C H -0.233985 0.344507 0.299051 0.062 Uiso 1 1 calc R U . . .
O3 O 0.40313(14) 0.18012(8) 0.58820(12) 0.0566(3) Uani 1 1 d . . . . .
H3A H 0.417(2) 0.1312(13) 0.5596(19) 0.075(6) Uiso 1 1 d . . . . .
H3B H 0.306(3) 0.1829(12) 0.5623(19) 0.071(6) Uiso 1 1 d . . . . .
O1 O 0.83885(14) 0.33914(8) 0.56941(13) 0.0568(3) Uani 1 1 d . . . . .
H1A H 0.874(2) 0.3851(13) 0.5486(18) 0.072(6) Uiso 1 1 d . . . . .
H1B H 0.887(3) 0.3013(13) 0.5487(19) 0.075(7) Uiso 1 1 d . . . . .

loop_
_atom_site_aniso_label
_atom_site_aniso_U_11
_atom_site_aniso_U_22
_atom_site_aniso_U_33
_atom_site_aniso_U_23
_atom_site_aniso_U_13
_atom_site_aniso_U_12
Cl1 0.0297(2) 0.0363(2) 0.0333(2) -0.00243(12) 0.00754(16) 0.00368(12)
Cl2 0.03002(17) 0.03669(19) 0.03179(18) 0.00261(9) 0.00750(12) -0.00216(9)
Cl3 0.0348(3) 0.0282(3) 0.0336(3) 0.0000(2) 0.0064(2) -0.0047(2)
Br1 0.0297(2) 0.0363(2) 0.0333(2) -0.00243(12) 0.00754(16) 0.00368(12)
Br2 0.03002(17) 0.03669(19) 0.03179(18) 0.00261(9) 0.00750(12) -0.00216(9)
Br3 0.0348(3) 0.0282(3) 0.0336(3) 0.0000(2) 0.0064(2) -0.0047(2)
C1 0.0304(6) 0.0388(7) 0.0371(7) 0.0008(5) 0.0051(5) 0.0025(5)
N1 0.0311(5) 0.0346(6) 0.0327(6) -0.0053(4) 0.0087(4) -0.0035(4)
C2 0.0335(7) 0.0351(7) 0.0371(8) 0.0046(5) 0.0083(6) 0.0022(5)
N2 0.0317(5) 0.0308(5) 0.0330(6) -0.0025(4) 0.0106(4) -0.0004(4)
O2 0.0436(6) 0.0421(6) 0.0490(6) 0.0044(5) 0.0022(5) 0.0050(5)
C3 0.0320(6) 0.0309(6) 0.0286(6) -0.0015(5) 0.0093(5) 0.0026(5)
C4 0.0302(6) 0.0329(6) 0.0352(7) 0.0009(5) 0.0080(5) 0.0030(5)
C5 0.0365(7) 0.0303(6) 0.0358(7) -0.0008(5) 0.0101(5) 0.0008(5)
C6 0.0332(7) 0.0402(7) 0.0503(8) -0.0044(6) 0.0104(6) -0.0083(5)
C7 0.0367(7) 0.0304(6) 0.0356(7) 0.0022(5) 0.0113(5) 0.0025(5)
C8 0.0314(6) 0.0340(6) 0.0339(7) 0.0027(5) 0.0087(5) 0.0045(5)
C9 0.0308(6) 0.0305(6) 0.0293(6) -0.0016(5) 0.0101(5) 0.0018(5)
C10 0.0330(7) 0.0324(6) 0.0364(7) 0.0049(5) 0.0087(6) 0.0028(5)
C11 0.0312(6) 0.0336(6) 0.0358(7) 0.0004(5) 0.0064(5) 0.0019(5)
C12 0.0353(7) 0.0365(7) 0.0500(8) -0.0014(6) 0.0122(6) -0.0074(5)
O3 0.0396(6) 0.0534(7) 0.0737(8) -0.0058(6) 0.0144(6) -0.0005(5)
O1 0.0476(6) 0.0512(7) 0.0787(8) -0.0028(6) 0.0304(6) -0.0024(5)

loop_
_atom_type_symbol
_atom_type_description
_atom_type_scat_dispersion_real
_atom_type_scat_dispersion_imag
_atom_type_scat_source
C C 0.0137 0.0067 'International Tables Vol C Tables 4.2.6.8 and 6.1.1.4'
H H 0.0000 0.0000 'International Tables Vol C Tables 4.2.6.8 and 6.1.1.4'
Br Br -0.9338 1.0006 'International Tables Vol C Tables 4.2.6.8 and 6.1.1.4'
Cl Cl 0.3281 0.5435 'International Tables Vol C Tables 4.2.6.8 and 6.1.1.4'
N N 0.0241 0.0134 'International Tables Vol C Tables 4.2.6.8 and 6.1.1.4'
O O 0.0389 0.0241 'International Tables Vol C Tables 4.2.6.8 and 6.1.1.4'

loop_
_geom_angle_atom_site_label_1
_geom_angle_atom_site_label_2
_geom_angle_atom_site_label_3
_geom_angle
_geom_angle_site_symmetry_1
_geom_angle_site_symmetry_3
N1 C1 H1 119.6 . .
N1 C1 C2 120.72(11) . .
C2 C1 H1 119.6 . .
C1 N1 C6 119.59(11) . .
C5 N1 C1 120.68(11) . .
C5 N1 C6 119.63(11) . .
C1 C2 H2 119.9 . .
C1 C2 C3 120.15(11) . .
C3 C2 H2 119.9 . .
C7 N2 C11 120.85(11) . .
C7 N2 C12 119.35(11) . .
C11 N2 C12 119.80(10) . .
H2A O2 H2B 108.6(17) . .
C2 C3 C9 121.21(12) . .
C4 C3 C2 117.43(11) . .
C4 C3 C9 121.35(11) . .
C3 C4 H4 119.8 . .
C5 C4 C3 120.32(11) . .
C5 C4 H4 119.8 . .
N1 C5 C4 120.65(11) . .
N1 C5 H5 119.7 . .
C4 C5 H5 119.7 . .
N1 C6 H6A 109.5 . .
N1 C6 H6B 109.5 . .
N1 C6 H6C 109.5 . .
H6A C6 H6B 109.5 . .
H6A C6 H6C 109.5 . .
H6B C6 H6C 109.5 . .
N2 C7 H7 119.7 . .
N2 C7 C8 120.63(11) . .
C8 C7 H7 119.7 . .
C7 C8 H8 119.9 . .
C7 C8 C9 120.22(11) . .
C9 C8 H8 119.9 . .
C8 C9 C3 121.39(12) . .
C8 C9 C10 117.56(12) . .
C10 C9 C3 121.04(12) . .
C9 C10 H10 119.9 . .
C11 C10 C9 120.11(12) . .
C11 C10 H10 119.9 . .
N2 C11 C10 120.62(11) . .
N2 C11 H11 119.7 . .
C10 C11 H11 119.7 . .
N2 C12 H12A 109.5 . .
N2 C12 H12B 109.5 . .
N2 C12 H12C 109.5 . .
H12A C12 H12B 109.5 . .
H12A C12 H12C 109.5 . .
H12B C12 H12C 109.5 . .
H3A O3 H3B 100.7(18) . .
H1A O1 H1B 105.5(19) . .

loop_
_geom_bond_atom_site_label_1
_geom_bond_atom_site_label_2
_geom_bond_distance
_geom_bond_site_symmetry_2
C1 H1 0.9500 .
C1 N1 1.3444(16) .
C1 C2 1.3720(18) .
N1 C5 1.3425(16) .
N1 C6 1.4758(16) .
C2 H2 0.9500 .
C2 C3 1.3951(18) .
N2 C7 1.3397(16) .
N2 C11 1.3420(16) .
N2 C12 1.4761(15) .
O2 H2A 0.85(2) .
O2 H2B 0.84(2) .
C3 C4 1.3947(17) .
C3 C9 1.4874(18) .
C4 H4 0.9500 .
C4 C5 1.3708(18) .
C5 H5 0.9500 .
C6 H6A 0.9800 .
C6 H6B 0.9800 .
C6 H6C 0.9800 .
C7 H7 0.9500 .
C7 C8 1.3732(18) .
C8 H8 0.9500 .
C8 C9 1.3901(17) .
C9 C10 1.3960(18) .
C10 H10 0.9500 .
C10 C11 1.3715(18) .
C11 H11 0.9500 .
C12 H12A 0.9800 .
C12 H12B 0.9800 .
C12 H12C 0.9800 .
O3 H3A 0.87(2) .
O3 H3B 0.84(2) .
O1 H1A 0.87(2) .
O1 H1B 0.83(2) .

loop_
_geom_hbond_atom_site_label_D
_geom_hbond_atom_site_label_H
_geom_hbond_atom_site_label_A
_geom_hbond_distance_DH
_geom_hbond_distance_HA
_geom_hbond_distance_DA
_geom_hbond_angle_DHA
_geom_hbond_site_symmetry_A
_geom_hbond_publ_flag
C1 H1 Cl1 0.95 2.59 3.5223(12) 166.0 . yes
O2 H2A O1 0.85(2) 1.95(2) 2.7969(17) 173.6(19) . yes
C2 H2 O2 0.95 2.48 3.4334(17) 179.0 . yes
O2 H2B O3 0.84(2) 1.99(2) 2.8289(18) 173.5(17) . yes
C4 H4 Cl3 0.95 2.68 3.617(6) 167.7 2 yes
C5 H5 O2 0.95 2.46 3.3555(17) 156.5 2_655 yes
C7 H7 Cl3 0.95 2.56 3.474(6) 160.2 . yes
C8 H8 O2 0.95 2.33 3.2672(16) 170.5 . yes
C10 H10 Cl3 0.95 2.61 3.553(6) 171.8 2 yes
C11 H11 Cl2 0.95 2.77 3.6935(12) 164.4 2 yes
O3 H3A Cl2 0.87(2) 2.41(2) 3.2720(13) 170.6(18) . yes
O3 H3B Cl3 0.84(2) 2.34(2) 3.176(6) 177.0(18) . yes
O1 H1A Cl1 0.87(2) 2.33(2) 3.1937(13) 172.3(18) . yes
O1 H1B Cl3 0.83(2) 2.35(2) 3.183(7) 177(2) 1_655 yes

loop_
_geom_torsion_atom_site_label_1
_geom_torsion_atom_site_label_2
_geom_torsion_atom_site_label_3
_geom_torsion_atom_site_label_4
_geom_torsion
_geom_torsion_site_symmetry_1
_geom_torsion_site_symmetry_2
_geom_torsion_site_symmetry_3
_geom_torsion_site_symmetry_4
C1 N1 C5 C4 -1.06(19) . . . .
C1 C2 C3 C4 -2.25(19) . . . .
C1 C2 C3 C9 176.72(12) . . . .
N1 C1 C2 C3 0.4(2) . . . .
C2 C1 N1 C5 1.29(19) . . . .
C2 C1 N1 C6 -175.02(13) . . . .
C2 C3 C4 C5 2.48(18) . . . .
C2 C3 C9 C8 5.9(2) . . . .
C2 C3 C9 C10 -173.38(11) . . . .
N2 C7 C8 C9 0.52(19) . . . .
C3 C4 C5 N1 -0.88(19) . . . .
C3 C9 C10 C11 -179.97(12) . . . .
C4 C3 C9 C8 -175.18(10) . . . .
C4 C3 C9 C10 5.54(19) . . . .
C6 N1 C5 C4 175.25(12) . . . .
C7 N2 C11 C10 -0.65(19) . . . .
C7 C8 C9 C3 179.67(12) . . . .
C7 C8 C9 C10 -1.03(18) . . . .
C8 C9 C10 C11 0.73(19) . . . .
C9 C3 C4 C5 -176.48(12) . . . .
C9 C10 C11 N2 0.1(2) . . . .
C11 N2 C7 C8 0.35(18) . . . .
C12 N2 C7 C8 -178.89(12) . . . .
C12 N2 C11 C10 178.59(12) . . . .

_cod_database_fobs_code 4519464
